data_4021476
loop_
_publ_author_name
'Martin Walther'
'Kurt Wermann'
'Marion Lutsche'
'Wolfgang G\"unther'
'Helmar G\"orls'
'Ernst Anders'

_publ_contact_author
;
        Ernst Anders
        Institut f\"ur Organische Chemie und Makromolekulare Chemie
        Universit\"at Jena
        Humboldtstr. 10
        07743 Jena
        Germany
;
_publ_contact_author_email 'Ernst.Anders@rz.uni-jena.de '
_publ_contact_author_fax '03641 9-48600 '
_publ_contact_author_phone '03641 9-48210 '
_publ_section_title
;
 Synthesis of Azolyl Carboximidamides as Ligands for Zn(II)
 and Cu(II): Application of the Zn(II) Complexes as Catalysts
 for the Copolymerization of Carbon Dioxide and Epoxides
;
_journal_name_full 'Journal of Organic Chemistry'
_journal_page_first 1399
_journal_page_last 1406
_journal_paper_doi 10.1021/jo052056n
_journal_volume 71
_journal_year 2006
_chemical_formula_moiety 'C28 H36 Cu N7 O4 S2, 2(C3 H6 N O)'
_chemical_formula_sum 'C34 H48 Cu N8 O5 S2'
_chemical_formula_weight 806.47
_chemical_name_systematic
; 
 ? 
;
_space_group_IT_number 33
_symmetry_cell_setting orthorhombic
_symmetry_space_group_name_Hall 'P 2c -2n'
_symmetry_space_group_name_H-M 'P n a 21'
_atom_sites_solution_hydrogens mixed
_atom_sites_solution_primary direct
_atom_sites_solution_secondary difmap
_audit_creation_method SHELXL-97
_cell_angle_alpha 90.00
_cell_angle_beta 90.00
_cell_angle_gamma 90.00
_cell_formula_units_Z 4
_cell_length_a 12.837(2)
_cell_length_b 22.303(2)
_cell_length_c 13.8500(10)
_cell_measurement_temperature 183(2)
_cell_volume 3965.3(8)
_computing_cell_refinement SET4
_computing_data_collection CAD4-EXPRESS
_computing_data_reduction MOLEN
_computing_molecular_graphics SHELXTL/PC
_computing_publication_material SHELXL-97
_computing_structure_refinement 'SHELXL-97 (Sheldrick, 1997)'
_computing_structure_solution 'SHELXS-97 (Sheldrick, 1990)'
_diffrn_ambient_temperature 183(2)
_diffrn_measured_fraction_theta_full 0.999
_diffrn_measured_fraction_theta_max 0.999
_diffrn_measurement_device_type CAD4
_diffrn_measurement_method omega-2theta
_diffrn_radiation_monochromator graphite
_diffrn_radiation_source 'fine-focus sealed tube'
_diffrn_radiation_type MoK\a
_diffrn_radiation_wavelength 0.71073
_diffrn_reflns_av_R_equivalents 0.0000
_diffrn_reflns_av_sigmaI/netI 0.0370
_diffrn_reflns_limit_h_max 0
_diffrn_reflns_limit_h_min -16
_diffrn_reflns_limit_k_max 0
_diffrn_reflns_limit_k_min -28
_diffrn_reflns_limit_l_max 0
_diffrn_reflns_limit_l_min -17
_diffrn_reflns_number 4701
_diffrn_reflns_theta_full 27.43
_diffrn_reflns_theta_max 27.43
_diffrn_reflns_theta_min 2.35
_diffrn_standards_decay_% -0.23
_diffrn_standards_interval_time 7200
_diffrn_standards_number 3
_exptl_absorpt_coefficient_mu 0.710
_exptl_absorpt_correction_type none
_exptl_crystal_colour green
_exptl_crystal_density_diffrn 1.351
_exptl_crystal_density_method 'not measured'
_exptl_crystal_description prism
_exptl_crystal_F_000 1696
_exptl_crystal_size_max 0.22
_exptl_crystal_size_mid 0.18
_exptl_crystal_size_min 0.16
_refine_diff_density_max 0.730
_refine_diff_density_min -0.484
_refine_diff_density_rms 0.065
_refine_ls_abs_structure_details 'Flack H D (1983), Acta Cryst. A39, 876-881'
_refine_ls_abs_structure_Flack -0.006(15)
_refine_ls_extinction_method none
_refine_ls_goodness_of_fit_ref 1.030
_refine_ls_hydrogen_treatment mixed
_refine_ls_matrix_type full
_refine_ls_number_parameters 479
_refine_ls_number_reflns 4701
_refine_ls_number_restraints 1
_refine_ls_restrained_S_all 1.029
_refine_ls_R_factor_all 0.0540
_refine_ls_R_factor_gt 0.0357
_refine_ls_shift/su_max 0.000
_refine_ls_shift/su_mean 0.002
_refine_ls_structure_factor_coef Fsqd
_refine_ls_weighting_details 'calc w=1/[\s^2^(Fo^2^)+(0.0589P)^2^+1.9286P] where P=(Fo^2^+2Fc^2^)/3'
_refine_ls_weighting_scheme calc
_refine_ls_wR_factor_gt 0.0916
_refine_ls_wR_factor_ref 0.0992
_reflns_number_gt 4074
_reflns_number_total 4701
_reflns_threshold_expression >2sigma(I)
_cod_data_source_file jo052056nsi20051017_075738.cif
_cod_depositor_comments
;
The following automatic conversions were performed:
'_exptl_absorpt_correction_type' value 'NONE' changed to 'none' according
to '/home/saulius/struct/CIF-dictionaries/cif_core.dic' dictionary named
'cif_core.dic' version 2.4.1 from 2010-06-29.

Automatic conversion script
Id: cif_fix_enum 1527 2010-12-29 10:47:43Z saulius 

The following automatic conversions were performed:

'_atom_sites_solution_hydrogens' value 'geom/difmap' was changed to
'mixed'.

Automatic conversion script
Id: cif_fix_values 6452 2018-10-05 10:23:21Z andrius 
;
_cod_database_code 4021476

loop_
_symmetry_equiv_pos_as_xyz
'x, y, z'
'-x, -y, z+1/2'
'x+1/2, -y+1/2, z'
'-x+1/2, y+1/2, z+1/2'

loop_
_atom_site_label
_atom_site_type_symbol
_atom_site_fract_x
_atom_site_fract_y
_atom_site_fract_z
_atom_site_U_iso_or_equiv
_atom_site_adp_type
_atom_site_occupancy
_atom_site_symmetry_multiplicity
_atom_site_calc_flag
_atom_site_refinement_flags
_atom_site_disorder_assembly
_atom_site_disorder_group
Cu Cu 0.73785(3) 0.507704(16) 0.39128(4) 0.01943(11) Uani 1 1 d . . .
S1 S 0.91059(9) 0.43231(4) 0.63985(8) 0.0301(2) Uani 1 1 d . . .
S2 S 1.09030(11) 0.70285(5) 0.58324(11) 0.0447(3) Uani 1 1 d . . .
O1 O 1.2037(2) 0.59357(16) 0.6918(2) 0.0350(7) Uani 1 1 d . . .
O2 O 0.6732(2) 0.43417(11) 0.3340(2) 0.0231(6) Uani 1 1 d . . .
O3 O 0.5433(3) 0.41501(15) 0.4363(2) 0.0394(8) Uani 1 1 d . . .
O4 O 0.6074(3) 0.52552(17) 0.5039(3) 0.0346(7) Uani 1 1 d . . .
N1 N 0.6590(3) 0.55255(15) 0.2895(2) 0.0232(7) Uani 1 1 d . . .
N2 N 0.8463(2) 0.57099(13) 0.4031(2) 0.0205(6) Uani 1 1 d . . .
N3 N 0.9182(3) 0.53813(14) 0.5525(3) 0.0253(7) Uani 1 1 d . . .
N4 N 0.8128(3) 0.45886(14) 0.4860(3) 0.0251(7) Uani 1 1 d . . .
N5 N 0.7887(3) 0.39954(15) 0.5051(3) 0.0327(8) Uani 1 1 d . . .
N6 N 0.9731(3) 0.62634(14) 0.4908(3) 0.0264(7) Uani 1 1 d . . .
N7 N 0.9406(3) 0.68313(14) 0.4616(2) 0.0233(7) Uani 1 1 d . . .
C1 C 0.5543(3) 0.54832(18) 0.2855(3) 0.0276(8) Uani 1 1 d . . .
H1A H 0.5191 0.5263 0.3344 0.033 Uiso 1 1 calc R . .
C2 C 0.4966(3) 0.57461(19) 0.2137(3) 0.0325(9) Uani 1 1 d . . .
H2A H 0.4228 0.5711 0.2131 0.039 Uiso 1 1 calc R . .
C3 C 0.5476(4) 0.60629(19) 0.1422(3) 0.0342(9) Uani 1 1 d . . .
H3A H 0.5095 0.6251 0.0918 0.041 Uiso 1 1 calc R . .
C4 C 0.6552(3) 0.61024(17) 0.1450(3) 0.0296(9) Uani 1 1 d . . .
H4A H 0.6919 0.6320 0.0969 0.036 Uiso 1 1 calc R . .
C5 C 0.7081(3) 0.58197(17) 0.2189(3) 0.0245(8) Uani 1 1 d . . .
C6 C 0.8261(3) 0.58263(19) 0.2255(3) 0.0267(8) Uani 1 1 d . . .
H6A H 0.8526 0.5410 0.2212 0.032 Uiso 1 1 calc R . .
H6B H 0.8548 0.6055 0.1704 0.032 Uiso 1 1 calc R . .
C7 C 0.8633(3) 0.61062(17) 0.3190(3) 0.0237(8) Uani 1 1 d . . .
H7A H 0.9385 0.6198 0.3135 0.028 Uiso 1 1 calc R . .
H7B H 0.8258 0.6489 0.3295 0.028 Uiso 1 1 calc R . .
C8 C 0.9067(3) 0.57675(16) 0.4784(3) 0.0217(8) Uani 1 1 d . . .
C9 C 0.8770(3) 0.48323(16) 0.5492(3) 0.0217(7) Uani 1 1 d . . .
C10 C 0.8335(3) 0.37942(17) 0.5819(3) 0.0281(9) Uani 1 1 d . A .
C11 C 0.8210(4) 0.31609(18) 0.6195(3) 0.0334(10) Uani 1 1 d . . .
C12A C 0.9307(8) 0.2883(4) 0.6365(9) 0.053(3) Uiso 0.584(10) 1 d P A 1
H12A H 0.9841 0.3193 0.6280 0.079 Uiso 0.584(10) 1 calc PR A 1
H12B H 0.9424 0.2559 0.5898 0.079 Uiso 0.584(10) 1 calc PR A 1
H12C H 0.9347 0.2721 0.7022 0.079 Uiso 0.584(10) 1 calc PR A 1
C13A C 0.7579(9) 0.3169(6) 0.7084(9) 0.064(3) Uiso 0.584(10) 1 d P A 1
H13A H 0.8019 0.3284 0.7632 0.096 Uiso 0.584(10) 1 calc PR A 1
H13B H 0.7288 0.2769 0.7198 0.096 Uiso 0.584(10) 1 calc PR A 1
H13C H 0.7011 0.3459 0.7013 0.096 Uiso 0.584(10) 1 calc PR A 1
C14A C 0.7694(9) 0.2775(5) 0.5440(10) 0.065(3) Uiso 0.584(10) 1 d P A 1
H14A H 0.8214 0.2646 0.4966 0.097 Uiso 0.584(10) 1 calc PR A 1
H14B H 0.7147 0.3006 0.5115 0.097 Uiso 0.584(10) 1 calc PR A 1
H14C H 0.7385 0.2422 0.5750 0.097 Uiso 0.584(10) 1 calc PR A 1
C12B C 0.8357(18) 0.3126(10) 0.7313(16) 0.089(6) Uiso 0.416(10) 1 d P A 2
H12D H 0.9079 0.3226 0.7478 0.134 Uiso 0.416(10) 1 calc PR A 2
H12E H 0.8200 0.2719 0.7536 0.134 Uiso 0.416(10) 1 calc PR A 2
H12F H 0.7886 0.3411 0.7628 0.134 Uiso 0.416(10) 1 calc PR A 2
C13B C 0.6996(12) 0.2982(7) 0.6142(13) 0.063(4) Uiso 0.416(10) 1 d P A 2
H13D H 0.6781 0.2953 0.5465 0.094 Uiso 0.416(10) 1 calc PR A 2
H13E H 0.6580 0.3290 0.6468 0.094 Uiso 0.416(10) 1 calc PR A 2
H13F H 0.6890 0.2595 0.6461 0.094 Uiso 0.416(10) 1 calc PR A 2
C14B C 0.8739(18) 0.2757(9) 0.5526(18) 0.094(7) Uiso 0.416(10) 1 d P A 2
H14D H 0.9486 0.2849 0.5517 0.141 Uiso 0.416(10) 1 calc PR A 2
H14E H 0.8450 0.2809 0.4877 0.141 Uiso 0.416(10) 1 calc PR A 2
H14F H 0.8637 0.2341 0.5736 0.141 Uiso 0.416(10) 1 calc PR A 2
C15 C 0.9954(3) 0.72428(17) 0.4990(3) 0.0241(8) Uani 1 1 d . . .
C16 C 1.0576(3) 0.62378(16) 0.5627(3) 0.0245(8) Uani 1 1 d . . .
C17 C 0.9837(4) 0.79046(17) 0.4745(4) 0.0374(11) Uani 1 1 d . . .
C18 C 1.0831(5) 0.8110(3) 0.4235(5) 0.0677(19) Uani 1 1 d . . .
H18A H 1.0916 0.7886 0.3632 0.101 Uiso 1 1 calc R . .
H18B H 1.1432 0.8038 0.4655 0.101 Uiso 1 1 calc R . .
H18C H 1.0781 0.8540 0.4090 0.101 Uiso 1 1 calc R . .
C19 C 0.9697(6) 0.8256(2) 0.5676(5) 0.0650(18) Uani 1 1 d . . .
H19A H 0.9056 0.8127 0.5998 0.097 Uiso 1 1 calc R . .
H19B H 0.9652 0.8685 0.5528 0.097 Uiso 1 1 calc R . .
H19C H 1.0294 0.8184 0.6102 0.097 Uiso 1 1 calc R . .
C20 C 0.8889(5) 0.7989(2) 0.4086(6) 0.068(2) Uani 1 1 d . . .
H20A H 0.8998 0.7769 0.3483 0.103 Uiso 1 1 calc R . .
H20B H 0.8799 0.8417 0.3944 0.103 Uiso 1 1 calc R . .
H20C H 0.8265 0.7837 0.4411 0.103 Uiso 1 1 calc R . .
C21 C 1.1507(3) 0.58857(17) 0.5301(3) 0.0240(8) Uani 1 1 d . . .
C22 C 1.1694(4) 0.5724(2) 0.4351(3) 0.0322(9) Uani 1 1 d . . .
H22A H 1.1216 0.5842 0.3863 0.039 Uiso 1 1 calc R . .
C23 C 1.2563(3) 0.5394(2) 0.4101(3) 0.0358(11) Uani 1 1 d . . .
H23A H 1.2677 0.5280 0.3449 0.043 Uiso 1 1 calc R . .
C24 C 1.3271(4) 0.5231(2) 0.4814(4) 0.0356(10) Uani 1 1 d . . .
H24A H 1.3866 0.4999 0.4649 0.043 Uiso 1 1 calc R . .
C25 C 1.3114(3) 0.54033(19) 0.5760(4) 0.0318(9) Uani 1 1 d . . .
H25A H 1.3606 0.5295 0.6241 0.038 Uiso 1 1 calc R . .
C26 C 1.2241(3) 0.57345(18) 0.6010(3) 0.0268(8) Uani 1 1 d . . .
C27 C 0.6057(3) 0.39920(17) 0.3741(3) 0.0262(9) Uani 1 1 d . . .
C28 C 0.6056(5) 0.3356(2) 0.3371(4) 0.0483(13) Uani 1 1 d . . .
H28A H 0.5523 0.3124 0.3712 0.073 Uiso 1 1 calc R . .
H28B H 0.6742 0.3175 0.3483 0.073 Uiso 1 1 calc R . .
H28C H 0.5905 0.3356 0.2677 0.073 Uiso 1 1 calc R . .
O5 O 1.1303(3) 0.34736(18) 0.5010(3) 0.0595(11) Uani 1 1 d . . .
N8 N 1.0449(3) 0.39206(16) 0.3773(3) 0.0358(8) Uani 1 1 d . . .
C29 C 1.1083(4) 0.3921(3) 0.4529(4) 0.0457(12) Uani 1 1 d . . .
C30 C 1.0263(4) 0.4465(2) 0.3228(4) 0.0458(12) Uani 1 1 d . . .
H30A H 1.0660 0.4796 0.3516 0.069 Uiso 1 1 calc R . .
H30B H 0.9518 0.4562 0.3244 0.069 Uiso 1 1 calc R . .
H30C H 1.0485 0.4407 0.2558 0.069 Uiso 1 1 calc R . .
C31 C 0.9935(5) 0.3380(2) 0.3447(4) 0.0523(13) Uani 1 1 d . . .
H31A H 1.0128 0.3046 0.3869 0.078 Uiso 1 1 calc R . .
H31B H 1.0150 0.3291 0.2784 0.078 Uiso 1 1 calc R . .
H31C H 0.9178 0.3438 0.3468 0.078 Uiso 1 1 calc R . .
O6 O 0.6679(4) 0.54560(17) 0.6981(3) 0.0604(11) Uani 1 1 d . . .
N9 N 0.7044(3) 0.64081(18) 0.7432(3) 0.0416(9) Uani 1 1 d . . .
C32 C 0.6613(5) 0.5869(3) 0.7554(4) 0.0517(13) Uani 1 1 d . . .
C33 C 0.7663(5) 0.6538(3) 0.6584(5) 0.0619(17) Uani 1 1 d . . .
H33A H 0.7673 0.6186 0.6161 0.093 Uiso 1 1 calc R . .
H33B H 0.8376 0.6637 0.6780 0.093 Uiso 1 1 calc R . .
H33C H 0.7358 0.6879 0.6238 0.093 Uiso 1 1 calc R . .
C34 C 0.6937(6) 0.6879(3) 0.8159(5) 0.0694(19) Uani 1 1 d . . .
H34A H 0.6500 0.6734 0.8690 0.104 Uiso 1 1 calc R . .
H34B H 0.6611 0.7232 0.7865 0.104 Uiso 1 1 calc R . .
H34C H 0.7626 0.6987 0.8408 0.104 Uiso 1 1 calc R . .
H16 H 1.032(3) 0.610(2) 0.622(4) 0.027(12) Uiso 1 1 d . . .
H1O4 H 0.590(5) 0.488(3) 0.513(6) 0.07(2) Uiso 1 1 d . . .
H2O4 H 0.628(5) 0.528(3) 0.547(5) 0.035(18) Uiso 1 1 d . . .

loop_
_atom_site_aniso_label
_atom_site_aniso_U_11
_atom_site_aniso_U_22
_atom_site_aniso_U_33
_atom_site_aniso_U_23
_atom_site_aniso_U_13
_atom_site_aniso_U_12
Cu 0.02078(18) 0.01895(18) 0.01856(18) 0.0018(2) -0.0030(2) -0.00118(15)
S1 0.0419(6) 0.0205(4) 0.0278(5) 0.0067(4) -0.0130(5) -0.0043(4)
S2 0.0540(7) 0.0186(4) 0.0616(8) 0.0014(5) -0.0363(7) -0.0035(5)
O1 0.0327(16) 0.0471(19) 0.0252(16) 0.0021(14) -0.0096(13) 0.0070(14)
O2 0.0255(13) 0.0236(12) 0.0203(14) -0.0037(11) 0.0027(11) -0.0048(10)
O3 0.0380(17) 0.0488(19) 0.0314(17) -0.0037(15) 0.0123(15) -0.0124(15)
O4 0.0373(18) 0.041(2) 0.0256(19) -0.0005(15) 0.0012(16) 0.0055(15)
N1 0.0264(16) 0.0229(15) 0.0203(16) -0.0007(13) -0.0050(14) -0.0010(13)
N2 0.0211(13) 0.0195(13) 0.0208(17) 0.0026(13) -0.0013(13) -0.0028(11)
N3 0.0308(17) 0.0195(15) 0.0256(17) 0.0036(13) -0.0086(14) -0.0036(13)
N4 0.0285(17) 0.0175(15) 0.0293(18) 0.0039(14) -0.0065(14) -0.0018(12)
N5 0.044(2) 0.0188(16) 0.035(2) 0.0063(15) -0.0108(18) -0.0062(15)
N6 0.0295(16) 0.0148(14) 0.0350(19) 0.0050(14) -0.0133(15) -0.0009(12)
N7 0.0294(17) 0.0171(14) 0.0233(17) 0.0033(13) -0.0066(14) 0.0028(13)
C1 0.028(2) 0.0250(18) 0.030(2) 0.0007(17) -0.0033(17) -0.0015(16)
C2 0.030(2) 0.032(2) 0.035(2) -0.0039(19) -0.0096(19) 0.0055(17)
C3 0.043(2) 0.030(2) 0.029(2) -0.0018(19) -0.016(2) 0.0058(18)
C4 0.044(2) 0.0246(18) 0.0207(19) 0.0026(17) -0.0081(19) -0.0010(17)
C5 0.032(2) 0.0189(17) 0.022(2) -0.0029(15) -0.0032(16) -0.0010(15)
C6 0.030(2) 0.031(2) 0.0192(19) 0.0044(16) 0.0006(16) -0.0040(16)
C7 0.0262(19) 0.0252(18) 0.0198(18) 0.0068(15) -0.0040(15) -0.0059(15)
C8 0.0197(17) 0.0219(18) 0.0234(19) 0.0010(15) 0.0008(15) 0.0011(14)
C9 0.0238(18) 0.0209(17) 0.0204(18) 0.0016(14) -0.0020(15) 0.0018(14)
C10 0.034(2) 0.0199(18) 0.031(2) -0.0014(17) -0.0060(18) -0.0008(16)
C11 0.047(3) 0.0202(18) 0.033(2) 0.0085(17) -0.002(2) -0.0031(17)
C15 0.0286(19) 0.0199(17) 0.024(2) 0.0023(16) -0.0021(17) -0.0008(14)
C16 0.030(2) 0.0150(16) 0.028(2) 0.0016(15) -0.0125(17) -0.0022(15)
C17 0.052(3) 0.0143(17) 0.046(3) 0.0036(18) -0.017(2) 0.0033(17)
C18 0.090(5) 0.050(3) 0.063(4) 0.026(3) -0.004(4) -0.028(3)
C19 0.082(4) 0.039(3) 0.073(4) -0.027(3) -0.014(4) 0.024(3)
C20 0.084(4) 0.031(2) 0.091(5) 0.012(3) -0.055(4) 0.005(2)
C21 0.0268(19) 0.0206(17) 0.024(2) 0.0052(15) -0.0042(16) -0.0042(15)
C22 0.033(2) 0.035(2) 0.029(2) 0.0048(19) -0.0065(18) -0.0032(18)
C23 0.037(2) 0.043(2) 0.027(3) -0.0014(17) 0.0058(18) -0.0023(18)
C24 0.029(2) 0.033(2) 0.045(3) 0.006(2) 0.008(2) 0.0008(17)
C25 0.025(2) 0.031(2) 0.040(2) 0.0083(19) -0.0040(18) -0.0018(17)
C26 0.028(2) 0.0261(19) 0.026(2) 0.0070(16) -0.0039(17) -0.0045(16)
C27 0.0288(18) 0.0279(18) 0.022(2) -0.0023(16) -0.0017(16) -0.0047(14)
C28 0.066(3) 0.031(2) 0.049(3) -0.006(2) 0.002(3) -0.017(2)
O5 0.069(3) 0.061(2) 0.048(2) 0.010(2) -0.014(2) 0.010(2)
N8 0.0406(19) 0.0336(17) 0.033(2) 0.0015(17) -0.0007(18) 0.0005(14)
C29 0.046(3) 0.054(3) 0.037(3) 0.002(2) -0.002(2) 0.006(2)
C30 0.059(3) 0.037(2) 0.041(3) -0.001(2) -0.006(2) 0.007(2)
C31 0.068(4) 0.042(3) 0.047(3) -0.001(2) -0.006(3) -0.008(2)
O6 0.087(3) 0.043(2) 0.051(2) -0.0086(19) -0.008(2) -0.011(2)
N9 0.043(2) 0.040(2) 0.042(2) -0.0067(19) -0.0045(19) 0.0060(18)
C32 0.052(3) 0.058(3) 0.045(3) 0.003(3) -0.007(3) 0.000(3)
C33 0.063(4) 0.057(3) 0.066(4) 0.007(3) 0.013(3) 0.007(3)
C34 0.079(4) 0.062(4) 0.067(4) -0.027(4) -0.016(4) 0.021(3)

loop_
_atom_type_symbol
_atom_type_description
_atom_type_scat_dispersion_real
_atom_type_scat_dispersion_imag
_atom_type_scat_source
C C 0.0033 0.0016 'International Tables Vol C Tables 4.2.6.8 and 6.1.1.4'
H H 0.0000 0.0000 'International Tables Vol C Tables 4.2.6.8 and 6.1.1.4'
N N 0.0061 0.0033 'International Tables Vol C Tables 4.2.6.8 and 6.1.1.4'
O O 0.0106 0.0060 'International Tables Vol C Tables 4.2.6.8 and 6.1.1.4'
S S 0.1246 0.1234 'International Tables Vol C Tables 4.2.6.8 and 6.1.1.4'
Cu Cu 0.3201 1.2651 'International Tables Vol C Tables 4.2.6.8 and 6.1.1.4'

loop_
_geom_angle_atom_site_label_1
_geom_angle_atom_site_label_2
_geom_angle_atom_site_label_3
_geom_angle
N4 Cu N2 89.74(13)
N4 Cu O2 90.77(12)
N2 Cu O2 154.71(12)
N4 Cu N1 176.11(14)
N2 Cu N1 93.29(13)
O2 Cu N1 85.45(13)
N4 Cu O4 89.97(14)
N2 Cu O4 109.14(14)
O2 Cu O4 96.15(13)
N1 Cu O4 91.33(14)
C10 S1 C9 88.23(19)
C15 S2 C16 90.00(18)
C27 O2 Cu 127.1(3)
C5 N1 C1 118.4(4)
C5 N1 Cu 121.5(3)
C1 N1 Cu 119.8(3)
C8 N2 C7 118.9(3)
C8 N2 Cu 123.5(3)
C7 N2 Cu 117.5(2)
C9 N3 C8 121.1(3)
C9 N4 N5 114.0(3)
C9 N4 Cu 121.5(2)
N5 N4 Cu 123.4(3)
C10 N5 N4 113.0(4)
N7 N6 C8 119.8(3)
N7 N6 C16 116.9(3)
C8 N6 C16 119.9(3)
C15 N7 N6 111.9(3)
N1 C1 C2 122.5(4)
C1 C2 C3 118.9(4)
C4 C3 C2 119.0(4)
C5 C4 C3 118.9(4)
N1 C5 C4 122.3(4)
N1 C5 C6 115.6(3)
C4 C5 C6 122.1(4)
C7 C6 C5 111.7(3)
N2 C7 C6 112.4(3)
N2 C8 N3 127.6(3)
N2 C8 N6 122.4(3)
N3 C8 N6 110.0(3)
N4 C9 N3 130.4(4)
N4 C9 S1 111.3(3)
N3 C9 S1 118.3(3)
N5 C10 C11 124.1(4)
N5 C10 S1 113.5(3)
C11 C10 S1 122.4(3)
C14B C11 C13A 142.5(11)
C14B C11 C14A 54.0(10)
C13A C11 C14A 110.1(7)
C14B C11 C10 108.0(9)
C13A C11 C10 109.5(6)
C14A C11 C10 109.9(6)
C14B C11 C12A 55.2(10)
C13A C11 C12A 112.1(7)
C14A C11 C12A 105.9(7)
C10 C11 C12A 109.2(5)
C14B C11 C12B 122.8(13)
C13A C11 C12B 40.4(9)
C14A C11 C12B 135.4(10)
C10 C11 C12B 112.0(9)
C12A C11 C12B 73.8(10)
C14B C11 C13B 105.5(11)
C13A C11 C13B 60.6(8)
C14A C11 C13B 53.2(8)
C10 C11 C13B 108.5(6)
C12A C11 C13B 141.6(7)
C12B C11 C13B 98.6(11)
N7 C15 C17 123.9(4)
N7 C15 S2 117.4(3)
C17 C15 S2 118.7(3)
N6 C16 C21 113.8(3)
N6 C16 S2 103.6(2)
C21 C16 S2 111.6(3)
C15 C17 C19 108.9(4)
C15 C17 C18 108.2(4)
C19 C17 C18 109.6(5)
C15 C17 C20 109.3(4)
C19 C17 C20 110.3(5)
C18 C17 C20 110.5(5)
C22 C21 C26 119.1(4)
C22 C21 C16 124.1(4)
C26 C21 C16 116.8(4)
C23 C22 C21 121.1(4)
C22 C23 C24 119.3(4)
C25 C24 C23 120.4(4)
C24 C25 C26 120.2(4)
O1 C26 C25 124.2(4)
O1 C26 C21 116.0(4)
C25 C26 C21 119.8(4)
O3 C27 O2 124.5(4)
O3 C27 C28 120.6(4)
O2 C27 C28 115.0(4)
C29 N8 C31 121.8(4)
C29 N8 C30 120.7(4)
C31 N8 C30 117.5(4)
O5 C29 N8 124.5(5)
C32 N9 C33 120.7(5)
C32 N9 C34 121.4(6)
C33 N9 C34 117.8(5)
O6 C32 N9 124.7(6)

loop_
_geom_bond_atom_site_label_1
_geom_bond_atom_site_label_2
_geom_bond_distance
Cu N4 1.958(3)
Cu N2 1.990(3)
Cu O2 2.002(3)
Cu N1 2.003(3)
Cu O4 2.323(4)
S1 C10 1.736(4)
S1 C9 1.747(4)
S2 C15 1.754(4)
S2 C16 1.835(4)
O1 C26 1.361(5)
O2 C27 1.291(5)
O3 C27 1.228(5)
N1 C5 1.335(5)
N1 C1 1.349(5)
N2 C8 1.305(5)
N2 C7 1.479(5)
N3 C9 1.335(5)
N3 C8 1.349(5)
N4 C9 1.320(5)
N4 N5 1.385(4)
N5 C10 1.290(6)
N6 N7 1.394(4)
N6 C8 1.407(5)
N6 C16 1.474(5)
N7 C15 1.267(5)
C1 C2 1.372(6)
C2 C3 1.382(7)
C3 C4 1.384(6)
C4 C5 1.381(6)
C5 C6 1.518(6)
C6 C7 1.514(6)
C10 C11 1.514(5)
C11 C14B 1.46(2)
C11 C13A 1.474(13)
C11 C14A 1.508(13)
C11 C12A 1.556(11)
C11 C12B 1.56(2)
C11 C13B 1.610(16)
C15 C17 1.522(5)
C16 C21 1.499(6)
C17 C19 1.520(8)
C17 C18 1.529(8)
C17 C20 1.532(7)
C21 C22 1.386(6)
C21 C26 1.402(6)
C22 C23 1.381(6)
C23 C24 1.390(7)
C24 C25 1.380(7)
C25 C26 1.386(6)
C27 C28 1.509(6)
O5 C29 1.233(7)
N8 C29 1.326(7)
N8 C31 1.446(6)
N8 C30 1.450(6)
O6 C32 1.219(7)
N9 C32 1.334(7)
N9 C33 1.446(8)
N9 C34 1.461(7)
